data_8103800
loop_
_publ_author_name
'Wildner, M.'
'Stoilova, D.'

_publ_section_title
;
 Crystal structures and crystal chemical relationships of kroehnkite- and
 collinsite-type compounds Na2 Me(2+) (X O4)2 * 2(H2O) (X = S, Me = Mn,
 Cd; and X = Se, Me = Mn, Co, Ni, Zn, Cd) and K2Co (Se O4)2 * 2(H2 O)
;
_journal_name_full 'Zeitschrift fuer Kristallographie (149,1979-)'
_journal_page_first 201
_journal_page_last 209
_journal_volume 218
_journal_year 2003
_chemical_formula_sum 'Co H4 K2 O10 Se2'
_chemical_name_systematic 'K2 Co (Se O4)2 (H2 O)2'
_space_group_IT_number 2
_symmetry_space_group_name_Hall '-P 1'
_symmetry_space_group_name_H-M 'P -1'
_cell_angle_alpha 96.29
_cell_angle_beta 106.01
_cell_angle_gamma 111.27
_cell_formula_units_Z 1
_cell_length_a 6.587
_cell_length_b 7.464
_cell_length_c 5.557
_cell_volume 237.931
_citation_journal_id_ASTM ZEKRDZ
_cod_data_source_file Wildner_ZEKRDZ_2003_1117.cif
_cod_data_source_block H4Co1K2O10Se2
_cod_original_cell_volume 237.9309
_cod_original_formula_sum 'H4 Co1 K2 O10 Se2'
_cod_database_code 8103800

loop_
_symmetry_equiv_pos_as_xyz
x,y,z
-x,-y,-z

loop_
_atom_site_label
_atom_site_type_symbol
_atom_site_fract_x
_atom_site_fract_y
_atom_site_fract_z
_atom_site_occupancy
_atom_site_U_iso_or_equiv
Se1 Se+6 0.30754 0.22681 0.6389 1 0.0
K1 K+1 0.3187 0.741 0.716 1 0.0
Co1 Co+2 0 0 0 1 0.0
H2 H+1 0.021 0.312 0.886 1 0.0
O3 O-2 0.1318 0.338 0.6024 1 0.0
O5 O-2 0.002 0.2862 0.034 1 0.0
O1 O-2 0.2724 0.0905 0.8528 1 0.0
O2 O-2 0.2539 0.0765 0.366 1 0.0
H1 H+1 0.105 0.355 0.132 1 0.0
O4 O-2 0.5781 0.3817 0.738 1 0.0
